data_7212905
loop_
_publ_author_name
'Terra, J.'
'Gonzalez, G. B.'
'Rossi, A. M.'
'Eon, J. G.'
'Ellis, D. E.'

_publ_section_title
;
 Theoretical and experimental studies of substitution of cadmium into
 hydroxyapatite.
;
_journal_issue 47
_journal_name_full 'Physical chemistry chemical physics : PCCP'
_journal_page_first 15490
_journal_page_last 15500
_journal_paper_doi 10.1039/c0cp01032d
_journal_volume 12
_journal_year 2010
_chemical_formula_moiety 'Ca9.80 Cd0.20 O26 P6'
_chemical_formula_structural 'Ca9.803 Cd0.197 (P O4)6 (O H)2'
_chemical_formula_sum 'Ca9.8 Cd0.2 O26 P6'
_chemical_formula_weight 1016.86
_chemical_name_systematic ' ?'
_space_group_IT_number 176
_symmetry_cell_setting hexagonal
_symmetry_space_group_name_Hall '-P 6c'
_symmetry_space_group_name_H-M 'P 63/m'
_cell_angle_alpha 90.00000
_cell_angle_beta 90.00000
_cell_angle_gamma 120.00000
_cell_formula_units_Z 1
_cell_length_a 9.432573(222)
_cell_length_b 9.432573(222)
_cell_length_c 6.883337(169)
_cell_measurement_temperature 298
_cell_volume 530.38(2)
_computing_structure_refinement FULLPROF
_diffrn_ambient_temperature 298
_diffrn_detector ' area detector'
_diffrn_detector_type ' MAR345 '
_diffrn_measurement_device_type 'Goniometer in transmission geometry'
_diffrn_radiation_type Synchrotron
_diffrn_radiation_wavelength 0.13846
_diffrn_source Synchrotron
_exptl_crystal_density_diffrn 3.1837
_pd_char_colour ' white '
_pd_instr_location
;
ID15, ESRF
;
_pd_meas_2theta_range_inc 0.011362
_pd_meas_2theta_range_max 13.04671
_pd_meas_2theta_range_min 0.01155
_pd_meas_number_of_points 1150
_pd_proc_2theta_range_inc 0.011362
_pd_proc_2theta_range_max 13.0377
_pd_proc_2theta_range_min 0.0025
_pd_proc_ls_pref_orient_corr ' ?'
_pd_proc_ls_prof_R_factor 1.7604
_pd_proc_ls_prof_wR_expected 1.8518
_pd_proc_ls_prof_wR_factor 2.2944
_pd_proc_wavelength 0.138457
_pd_spec_mounting ' ?'
_pd_spec_mount_mode transmission
_refine_diff_density_max 3.4
_refine_diff_density_min 0
_refine_ls_goodness_of_fit_all 1.1198
_refine_ls_hydrogen_treatment noref
_refine_ls_number_parameters 60
_refine_ls_number_reflns 902
_refine_ls_number_restraints 0
_refine_ls_R_I_factor 1.9171
_refine_ls_shift/su_max 0.01
_cod_data_source_file c0cp01032d.txt
_cod_data_source_block HACd
_cod_depositor_comments
;
The following automatic conversions were performed:

'_symmetry_cell_setting' value 'Hexagonal' changed to 'hexagonal'
according to /home/saulius/struct/CIF-dictionaries/cif_core.dic
dictionary named 'cif_core.dic' version 2.4.2 from 2011-04-26.

Automatic conversion script
Id: cif_fix_values 1891 2012-01-12 08:04:46Z andrius 
;
_cod_original_cell_volume 530.384(22)
_cod_original_sg_symbol_H-M 'P 63/M'
_cod_original_formula_sum 'Ca9.80 Cd0.20 O26 P6'
_cod_database_code 7212905

loop_
_symmetry_equiv_pos_as_xyz
x,y,z
x-y,x,z+1/2
-y,x-y,z
-x,-y,z+1/2
-x+y,-x,z
y,-x+y,z+1/2
-x,-y,-z
-x+y,-x,-z+1/2
y,-x+y,-z
x,y,-z+1/2
x-y,x,-z
-y,x-y,-z+1/2

loop_
_atom_site_label
_atom_site_fract_x
_atom_site_fract_y
_atom_site_fract_z
_atom_site_U_iso_or_equiv
_atom_site_occupancy
_atom_site_adp_type
_atom_site_type_symbol
O3 0.3398(4) 0.2551(4) 0.0713(4) 0.0100(9) 1.00000 Uiso O-1
Ca1 0.33333 0.66667 0.0003(4) 0.0113(8) 0.979(3) Uiso Ca2+
Ca2 0.2461(2) -0.0077(3) 0.25000 0.0107(5) 0.981(2) Uiso Ca2+
Cd1 0.33333 0.66667 0.0003(4) 0.0113(8) 0.021(3) Uiso Cd2+
Cd2 0.2461(2) -0.0077(3) 0.25000 0.0107(5) 0.019(2) Uiso Cd2+
P 0.3987(3) 0.3696(3) 0.25000 0.0104(8) 1.00000 Uiso P
O1 0.3286(6) 0.4831(6) 0.25000 0.0100(9) 1.00000 Uiso O-1
O2 0.5861(6) 0.4642(6) 0.25000 0.0100(9) 1.00000 Uiso O-1
O4 0.00000 0.00000 0.1967(14) 0.0100(9) 0.50000 Uiso O-1

loop_
_atom_type_symbol
_atom_type_scat_Cromer_Mann_a1
_atom_type_scat_Cromer_Mann_b1
_atom_type_scat_Cromer_Mann_a2
_atom_type_scat_Cromer_Mann_b2
_atom_type_scat_Cromer_Mann_a3
_atom_type_scat_Cromer_Mann_b3
_atom_type_scat_Cromer_Mann_a4
_atom_type_scat_Cromer_Mann_b4
_atom_type_scat_Cromer_Mann_c
_atom_type_scat_dispersion_real
_atom_type_scat_dispersion_imag
_atom_type_scat_source
O1- 4.19160 12.85730 1.63969 4.17236 1.52673 47.01790 -20.30700 -0.01404 21.94120 0.00300 0.00400 International_Tables_for_Crystallography_Vol.C(1991)_Tables_6.1.1.4_and_6.1.1.5
Ca2+ 15.63480 -0.00740 7.95180 0.60890 8.43720 10.31160 0.85370 25.99050 -14.87500 0.13700 0.19300 International_Tables_for_Crystallography_Vol.C(1991)_Tables_6.1.1.4_and_6.1.1.5
Cd2+ 19.15140 0.59792 17.25350 6.80639 4.47128 20.25210 0.00000 0.00000 5.11937 -1.63700 0.78300 International_Tables_for_Crystallography_Vol.C(1991)_Tables_6.1.1.4_and_6.1.1.5
P 6.43450 1.90670 4.17910 27.15700 1.78000 0.52600 1.49080 68.16450 1.11490 0.05500 0.05800 International_Tables_for_Crystallography_Vol.C(1991)_Tables_6.1.1.4_and_6.1.1.5

loop_
_geom_angle_atom_site_label_1
_geom_angle_atom_site_label_2
_geom_angle_atom_site_label_3
_geom_angle
_geom_angle_site_symmetry_1
_geom_angle_site_symmetry_3
O3 O3 Ca1 100.02(18) 10_555 7_665
O3 O3 Ca2 60.52(16) 10_555 .
O3 O3 Ca2 160.75(18) 10_555 2_554
O3 O3 Cd1 100.02(18) 10_555 9_555
O3 O3 Cd2 60.52(16) 10_555 10_555
O3 O3 Cd2 160.75(18) 10_555 11_555
O3 O3 P 37.25(17) 10_555 10_555
O3 O3 O1 60.8(2) 10_555 .
O3 O3 O1 137.8(2) 10_555 6_554
O3 O3 O2 60.44(17) 10_555 .
O3 O3 O2 65.6(2) 10_555 3_655
Ca1 O3 Ca2 98.23(14) 7_665 .
Ca1 O3 Ca2 99.05(13) 7_665 2_554
Ca1 O3 Cd2 98.23(14) 7_665 10_555
Ca1 O3 Cd2 99.05(13) 7_665 11_555
Ca1 O3 P 89.56(20) 7_665 .
Ca1 O3 O1 111.5(3) 7_665 .
Ca1 O3 O1 49.19(15) 7_665 6_554
Ca1 O3 O2 54.36(17) 7_665 .
Ca1 O3 O2 49.89(18) 7_665 3_655
Ca2 O3 Ca2 118.97(15) . .
Ca2 O3 Cd1 98.23(14) . 9_555
Ca2 O3 Cd2 118.97(15) . 10_555
Ca2 O3 P 97.3(2) . .
Ca2 O3 O1 117.4(3) . .
Ca2 O3 O1 92.36(16) . 6_554
Ca2 O3 O2 105.6(2) . .
Ca2 O3 O2 50.5(2) . 3_655
Ca2 O3 Cd1 99.05(13) 11_555 9_555
Ca2 O3 Cd2 118.97(15) 11_555 11_555
Ca2 O3 P 140.69(15) 11_555 .
Ca2 O3 O1 109.2(2) 11_555 .
Ca2 O3 O1 59.5(2) 11_555 6_554
Ca2 O3 O2 131.54(18) 11_555 .
Ca2 O3 O2 130.8(3) 11_555 3_655
Cd1 O3 Cd2 98.23(14) 9_555 10_555
Cd1 O3 Cd2 99.05(13) 9_555 11_555
Cd1 O3 P 89.56(20) 9_555 .
Cd1 O3 O1 111.5(3) 9_555 .
Cd1 O3 O1 49.19(15) 9_555 6_554
Cd1 O3 O2 54.36(17) 9_555 .
Cd1 O3 O2 49.89(18) 9_555 3_655
Cd2 O3 Cd2 118.97(15) 10_555 11_555
Cd2 O3 P 97.3(2) 10_555 .
Cd2 O3 O1 117.4(3) 10_555 .
Cd2 O3 O1 92.36(16) 10_555 6_554
Cd2 O3 O2 105.6(2) 10_555 .
Cd2 O3 O2 50.5(2) 10_555 3_655
Cd2 O3 P 140.69(15) 2_554 10_555
Cd2 O3 O1 109.2(2) 2_554 .
Cd2 O3 O1 59.5(2) 2_554 6_554
Cd2 O3 O2 131.54(18) 2_554 .
Cd2 O3 O2 130.8(3) 2_554 3_655
P O3 O1 34.0(3) . .
P O3 O1 138.6(3) . 6_554
P O3 O2 35.6(2) . .
P O3 O2 83.3(4) . 3_655
O1 O3 O1 148.3(4) 10_555 6_554
O1 O3 O2 60.3(3) 10_555 .
O1 O3 O2 117.3(4) 10_555 3_655
O1 O3 O2 103.1(2) 6_554 .
O1 O3 O2 72.29(19) 6_554 12_655
O2 O3 O2 66.4(3) 10_555 3_655
O3 Ca1 O3 117.0(3) 7_665 7_665
O3 Ca1 O3 117.03(17) 7_665 9_565
O3 Ca1 O1 86.46(19) 7_665 .
O3 Ca1 O1 68.67(19) 7_665 3_665
O3 Ca1 O1 142.7(3) 7_665 5_565
O3 Ca1 O2 124.7(3) 7_665 2_554
O3 Ca1 O2 55.77(17) 7_665 4_664
O3 Ca1 O2 68.0(2) 7_665 9_565
O3 Ca1 O3 117.0(2) 7_665 11_555
O3 Ca1 O1 142.7(3) 9_565 .
O3 Ca1 O1 86.5(2) 9_565 3_665
O3 Ca1 O1 68.67(19) 9_565 5_565
O3 Ca1 O2 68.03(20) 9_565 2_554
O3 Ca1 O2 124.7(3) 9_565 4_664
O3 Ca1 O2 55.77(19) 9_565 6_564
O3 Ca1 O1 68.67(17) 11_555 .
O3 Ca1 O1 142.7(2) 11_555 3_665
O3 Ca1 O1 86.5(2) 11_555 5_565
O3 Ca1 O2 55.77(17) 11_555 2_554
O3 Ca1 O2 68.03(19) 11_555 4_664
O3 Ca1 O2 124.7(2) 11_555 6_564
O1 Ca1 O1 75.3(2) 10_555 3_665
O1 Ca1 O1 75.3(3) 10_555 5_565
O1 Ca1 O2 123.7(3) 10_555 2_554
O1 Ca1 O2 92.19(17) 10_555 4_664
O1 Ca1 O2 154.3(3) 10_555 6_564
O1 Ca1 O1 75.3(2) 12_665 5_565
O1 Ca1 O2 154.4(2) 12_665 2_554
O1 Ca1 O2 123.7(2) 12_665 4_664
O1 Ca1 O2 92.19(14) 12_665 6_564
O1 Ca1 O2 92.20(16) 8_565 2_554
O1 Ca1 O2 154.3(4) 8_565 4_664
O1 Ca1 O2 123.7(2) 8_565 6_564
O2 Ca1 O2 76.0(3) 11_555 4_664
O2 Ca1 O2 76.0(2) 11_555 6_564
O2 Ca1 O2 76.0(3) 7_665 6_564
O3 Ca2 O3 136.3(2) . 6_555
O3 Ca2 O3 78.07(20) . 9_555
O3 Ca2 O3 58.96(16) . 10_555
O3 Ca2 O1 150.2(3) . 5_555
O3 Ca2 O2 75.2(3) . 3_655
O3 Ca2 O4 76.18(16) . .
O3 Ca2 O4 85.0(2) . 8_555
O3 Ca2 O3 141.5(2) 6_555 9_555
O3 Ca2 O3 78.07(20) 6_555 10_555
O3 Ca2 O1 72.14(20) 6_555 5_555
O3 Ca2 O2 87.1(2) 6_555 3_655
O3 Ca2 O4 109.9(3) 6_555 .
O3 Ca2 O4 92.9(3) 6_555 8_555
O3 Ca2 O3 136.3(2) 9_555 10_555
O3 Ca2 O1 72.14(20) 9_555 5_555
O3 Ca2 O2 87.1(2) 9_555 3_655
O3 Ca2 O4 92.9(3) 9_555 .
O3 Ca2 O4 109.9(3) 9_555 8_555
O3 Ca2 O1 150.2(3) 10_555 5_555
O3 Ca2 O2 75.2(3) 10_555 3_655
O3 Ca2 O4 85.0(2) 10_555 .
O3 Ca2 O4 76.18(16) 10_555 8_555
O1 Ca2 O2 102.6(3) 5_555 3_655
O1 Ca2 O4 105.3(3) 5_555 .
O1 Ca2 O4 105.3(3) 5_555 8_555
O2 Ca2 O4 150.7(3) 12_655 .
O2 Ca2 O4 150.7(3) 12_655 8_555
O4 Ca2 O4 17.68(14) 5_555 8_555
O3 Cd1 O3 117.0(3) 7_665 7_665
O3 Cd1 O3 117.03(17) 7_665 9_565
O3 Cd1 O1 86.46(19) 7_665 .
O3 Cd1 O1 68.67(19) 7_665 3_665
O3 Cd1 O1 142.7(3) 7_665 5_565
O3 Cd1 O2 124.7(3) 7_665 2_554
O3 Cd1 O2 55.77(17) 7_665 4_664
O3 Cd1 O2 68.0(2) 7_665 6_564
O3 Cd1 O3 117.0(2) 9_565 11_555
O3 Cd1 O1 142.7(3) 9_565 .
O3 Cd1 O1 86.5(2) 9_565 3_665
O3 Cd1 O1 68.67(19) 9_565 5_565
O3 Cd1 O2 68.03(20) 9_565 2_554
O3 Cd1 O2 124.7(3) 9_565 4_664
O3 Cd1 O2 55.77(19) 9_565 6_564
O3 Cd1 O1 68.67(17) 11_555 .
O3 Cd1 O1 142.7(2) 11_555 3_665
O3 Cd1 O1 86.5(2) 11_555 5_565
O3 Cd1 O2 55.77(17) 11_555 2_554
O3 Cd1 O2 68.03(19) 11_555 4_664
O3 Cd1 O2 124.7(2) 11_555 6_564
O1 Cd1 O1 75.3(2) . 3_665
O1 Cd1 O1 75.3(3) . 5_565
O1 Cd1 O2 123.7(3) . 2_554
O1 Cd1 O2 92.19(17) . 4_664
O1 Cd1 O2 154.3(3) . 6_564
O1 Cd1 O1 75.3(2) 12_665 5_565
O1 Cd1 O2 154.4(2) 12_665 2_554
O1 Cd1 O2 123.7(2) 12_665 4_664
O1 Cd1 O2 92.19(14) 12_665 6_564
O1 Cd1 O2 92.20(16) 8_565 2_554
O1 Cd1 O2 154.3(4) 8_565 4_664
O1 Cd1 O2 123.7(2) 8_565 6_564
O2 Cd1 O2 76.0(3) 11_555 4_664
O2 Cd1 O2 76.0(2) 11_555 6_564
O2 Cd1 O2 76.0(3) 7_665 6_564
O3 Cd2 O3 136.3(2) . 6_555
O3 Cd2 O3 78.07(20) . 9_555
O3 Cd2 O3 58.96(16) . 10_555
O3 Cd2 O1 150.2(3) . 5_555
O3 Cd2 O2 75.2(3) . 3_655
O3 Cd2 O4 76.18(16) . .
O3 Cd2 O4 85.0(2) . 8_555
O3 Cd2 O3 141.5(2) 6_555 9_555
O3 Cd2 O3 78.07(20) 6_555 10_555
O3 Cd2 O1 72.14(20) 6_555 5_555
O3 Cd2 O2 87.1(2) 6_555 3_655
O3 Cd2 O4 109.9(3) 6_555 .
O3 Cd2 O4 92.9(3) 6_555 8_555
O3 Cd2 O3 136.3(2) 9_555 10_555
O3 Cd2 O1 72.14(20) 9_555 5_555
O3 Cd2 O2 87.1(2) 9_555 3_655
O3 Cd2 O4 92.9(3) 9_555 .
O3 Cd2 O4 109.9(3) 9_555 8_555
O3 Cd2 O1 150.2(3) 10_555 5_555
O3 Cd2 O2 75.2(3) 10_555 3_655
O3 Cd2 O4 85.0(2) 10_555 .
O3 Cd2 O4 76.18(16) 10_555 8_555
O1 Cd2 O2 102.6(3) 5_555 3_655
O1 Cd2 O4 105.3(3) 5_555 .
O1 Cd2 O4 105.3(3) 5_555 8_555
O2 Cd2 O4 150.7(3) 12_655 .
O2 Cd2 O4 150.7(3) 12_655 8_555
O4 Cd2 O4 17.68(14) 5_555 8_555
O3 P O3 105.5(3) . 10_555
O3 P O1 111.3(4) . .
O3 P O2 108.3(4) . .
O3 P O1 111.3(5) 10_555 .
O3 P O2 108.3(4) 10_555 .
O1 P O2 111.9(7) 10_555 .
O3 O1 O3 109.0(2) . 2_555
O3 O1 O3 58.3(2) . 10_555
O3 O1 O3 66.7(2) . 11_555
O3 O1 Ca1 105.6(2) . .
O3 O1 Ca1 163.7(3) . 8_565
O3 O1 Ca2 79.9(2) . 3_555
O3 O1 Cd1 105.6(2) . .
O3 O1 Cd1 163.7(3) . 8_565
O3 O1 Cd2 79.9(2) . 3_555
O3 O1 P 34.8(3) . 10_555
O3 O1 O1 136.6(3) . 3_665
O3 O1 O1 141.5(4) . 5_565
O3 O1 O2 59.2(3) . .
O3 O1 O3 66.7(2) 2_555 10_555
O3 O1 O3 95.68(16) 2_555 11_555
O3 O1 Ca1 125.72(20) 2_555 .
O3 O1 Ca1 62.14(15) 2_555 10_555
O3 O1 Ca2 48.36(13) 2_555 12_555
O3 O1 Cd1 125.72(20) 2_555 .
O3 O1 Cd1 62.14(15) 2_555 10_555
O3 O1 Cd2 48.36(13) 2_555 12_555
O3 O1 P 101.0(4) 2_555 .
O3 O1 O1 113.9(2) 2_555 12_665
O3 O1 O1 74.8(2) 2_555 5_565
O3 O1 O2 121.3(3) 2_555 .
O3 O1 O3 109.0(2) 10_555 11_555
O3 O1 Ca1 163.7(3) 10_555 .
O3 O1 Ca1 105.6(2) 10_555 8_565
O3 O1 Ca2 79.9(2) 10_555 3_555
O3 O1 Cd1 163.7(3) 10_555 .
O3 O1 Cd1 105.6(2) 10_555 8_565
O3 O1 Cd2 79.9(2) 10_555 3_555
O3 O1 P 34.8(3) 10_555 .
O3 O1 O1 136.6(3) 10_555 3_665
O3 O1 O1 141.5(4) 10_555 5_565
O3 O1 O2 59.2(3) 10_555 .
O3 O1 Ca1 62.14(15) 11_555 .
O3 O1 Ca1 125.72(20) 11_555 10_555
O3 O1 Ca2 48.36(13) 11_555 12_555
O3 O1 Cd1 62.14(15) 11_555 .
O3 O1 Cd1 125.72(20) 11_555 10_555
O3 O1 Cd2 48.36(13) 11_555 12_555
O3 O1 P 101.0(4) 11_555 .
O3 O1 O1 113.9(2) 11_555 3_665
O3 O1 O1 74.8(2) 11_555 5_565
O3 O1 O2 121.3(3) 11_555 .
Ca1 O1 Ca1 90.3(2) . 8_565
Ca1 O1 Ca2 100.66(17) . 3_555
Ca1 O1 Cd1 90.3(2) . 8_565
Ca1 O1 Cd2 100.66(17) . 3_555
Ca1 O1 P 130.3(4) . .
Ca1 O1 O1 52.36(19) . 3_665
Ca1 O1 O1 52.4(2) . 5_565
Ca1 O1 O2 112.1(3) . .
Ca1 O1 Ca2 100.66(17) 3_665 3_555
Ca1 O1 Cd1 90.3(2) 3_665 8_565
Ca1 O1 Cd2 100.66(17) 3_665 3_555
Ca1 O1 P 130.3(4) 3_665 .
Ca1 O1 O1 52.36(19) 3_665 3_665
Ca1 O1 O1 52.4(2) 3_665 5_565
Ca1 O1 O2 112.1(3) 3_665 .
Ca2 O1 Cd1 100.66(17) 3_555 .
Ca2 O1 Cd1 100.66(17) 3_555 8_565
Ca2 O1 P 98.3(3) 3_555 .
Ca2 O1 O1 135.2(2) 3_555 3_665
Ca2 O1 O1 75.2(3) 3_555 5_565
Ca2 O1 O2 132.6(3) 3_555 .
Cd1 O1 Cd1 90.3(2) 5_565 8_565
Cd1 O1 Cd2 100.66(17) 5_565 3_555
Cd1 O1 P 130.3(4) 5_565 .
Cd1 O1 O1 52.36(19) 5_565 3_665
Cd1 O1 O1 52.4(2) 5_565 5_565
Cd1 O1 O2 112.1(3) 5_565 .
Cd1 O1 Cd2 100.66(17) 10_555 3_555
Cd1 O1 P 130.3(4) 10_555 .
Cd1 O1 O1 52.36(19) 10_555 3_665
Cd1 O1 O1 52.4(2) 10_555 5_565
Cd1 O1 O2 112.1(3) 10_555 .
Cd2 O1 P 98.3(3) 12_555 .
Cd2 O1 O1 135.2(2) 12_555 3_665
Cd2 O1 O1 75.2(3) 12_555 5_565
Cd2 O1 O2 132.6(3) 12_555 .
P O1 O1 126.5(5) 10_555 3_665
P O1 O1 173.5(6) 10_555 5_565
P O1 O2 34.3(4) 10_555 .
O1 O1 O1 60.0(3) 3_665 5_565
O1 O1 O2 92.2(4) 3_665 .
O1 O1 O2 152.2(5) 5_565 .
O3 O2 O3 123.9(2) . 5_665
O3 O2 O3 165.2(2) . 8_665
O3 O2 O3 59.11(17) . 10_555
O3 O2 Ca1 110.4(2) . 2_655
O3 O2 Ca1 69.87(19) . 7_665
O3 O2 Ca2 135.7(2) . 5_665
O3 O2 Cd1 110.4(2) . 2_655
O3 O2 Cd1 69.87(19) . 7_665
O3 O2 Cd2 135.7(2) . 5_665
O3 O2 P 36.0(2) . .
O3 O2 O1 60.4(3) . .
O3 O2 O3 48.90(15) 5_665 8_665
O3 O2 O3 165.2(2) 5_665 10_555
O3 O2 Ca1 96.52(19) 5_665 2_655
O3 O2 Ca1 62.08(17) 5_665 7_665
O3 O2 Ca2 54.39(19) 5_665 5_665
O3 O2 Cd1 96.52(19) 5_665 2_655
O3 O2 Cd1 62.08(17) 5_665 7_665
O3 O2 Cd2 54.39(19) 5_665 5_665
O3 O2 P 154.9(3) 5_665 .
O3 O2 O1 134.4(3) 5_665 .
O3 O2 O3 123.9(2) 8_665 10_555
O3 O2 Ca1 62.08(17) 8_665 2_655
O3 O2 Ca1 96.52(19) 8_665 7_665
O3 O2 Ca2 54.39(19) 8_665 5_665
O3 O2 Cd1 62.08(17) 8_665 2_655
O3 O2 Cd1 96.52(19) 8_665 7_665
O3 O2 Cd2 54.39(19) 8_665 5_665
O3 O2 P 154.9(3) 8_665 .
O3 O2 O1 134.4(3) 8_665 .
O3 O2 Ca1 69.86(19) 10_555 2_655
O3 O2 Ca1 110.4(2) 10_555 7_665
O3 O2 Ca2 135.7(2) 10_555 5_665
O3 O2 Cd1 69.86(19) 10_555 2_655
O3 O2 Cd1 110.4(2) 10_555 7_665
O3 O2 Cd2 135.7(2) 10_555 5_665
O3 O2 P 36.0(2) 10_555 .
O3 O2 O1 60.4(3) 10_555 .
Ca1 O2 Ca1 89.3(2) 6_555 7_665
Ca1 O2 Ca2 113.7(2) 6_555 5_665
Ca1 O2 Cd1 89.3(2) 6_555 7_665
Ca1 O2 Cd2 113.7(2) 6_555 5_665
Ca1 O2 P 105.4(3) 6_555 .
Ca1 O2 O1 126.0(4) 6_555 .
Ca1 O2 Ca2 113.7(2) 4_665 5_665
Ca1 O2 Cd1 89.3(2) 4_665 7_665
Ca1 O2 Cd2 113.7(2) 4_665 5_665
Ca1 O2 P 105.4(3) 4_665 .
Ca1 O2 O1 126.0(4) 4_665 .
Ca2 O2 Cd1 113.7(2) 5_665 2_655
Ca2 O2 Cd1 113.7(2) 5_665 7_665
Ca2 O2 P 123.8(3) 5_665 .
Ca2 O2 O1 90.0(3) 5_665 .
Cd1 O2 Cd1 89.3(2) 2_655 7_665
Cd1 O2 Cd2 113.7(2) 2_655 5_665
Cd1 O2 P 105.4(3) 2_655 .
Cd1 O2 O1 126.0(4) 2_655 .
Cd1 O2 Cd2 113.7(2) 7_665 5_665
Cd1 O2 P 105.4(3) 7_665 .
Cd1 O2 O1 126.0(4) 7_665 .
Cd2 O2 P 123.8(3) 8_665 .
Cd2 O2 O1 90.0(3) 8_665 .
P O2 O1 33.8(3) 10_555 .
Ca2 O4 Ca2 117.7(2) . 5_555
Ca2 O4 Ca2 117.68(13) . 3_555
Ca2 O4 Cd2 117.7(2) . 5_555
Ca2 O4 Cd2 117.68(13) . 3_555
Ca2 O4 O4 98.8(4) . 7_555
Ca2 O4 O4 81.2(11) . 8_556
Ca2 O4 Ca2 117.68(17) 12_555 3_555
Ca2 O4 Cd2 117.7(2) 12_555 3_555
Ca2 O4 Cd2 117.68(17) 12_555 5_555
Ca2 O4 O4 98.8(4) 12_555 7_555
Ca2 O4 O4 81.2(11) 12_555 3_555
Ca2 O4 Cd2 117.68(13) 3_555 5_555
Ca2 O4 Cd2 117.68(17) 3_555 5_555
Ca2 O4 O4 98.8(4) 3_555 7_555
Ca2 O4 O4 81.2(11) 3_555 8_556
Cd2 O4 Cd2 117.7(2) 10_555 3_555
Cd2 O4 Cd2 117.68(13) 10_555 5_555
Cd2 O4 O4 98.8(4) 10_555 7_555
Cd2 O4 O4 81.2(11) 10_555 8_556
Cd2 O4 Cd2 117.68(17) 5_555 5_555
Cd2 O4 O4 98.8(4) 5_555 7_555
Cd2 O4 O4 81.2(11) 5_555 8_556
Cd2 O4 O4 98.8(4) 8_555 7_555
Cd2 O4 O4 81.2(11) 8_555 8_556
O4 O4 O4 180.0(17) 7_555 8_556

loop_
_geom_bond_atom_site_label_1
_geom_bond_atom_site_label_2
_geom_bond_distance
_geom_bond_site_symmetry_2
O3 O3 2.460(4) 10_555
O3 Ca1 2.832(4) 7_665
O3 Ca2 2.500(4) .
O3 Ca2 2.343(3) 2_554
O3 Cd1 2.832(4) 7_665
O3 Cd2 2.500(4) .
O3 Cd2 2.343(3) 2_554
O3 P 1.545(3) .
O3 O1 2.525(7) .
O3 O1 2.984(6) 6_554
O3 O2 2.494(4) .
O3 O2 2.972(8) 3_655
Ca1 O3 2.832(4) 7_665
Ca1 O3 2.832(4) 9_565
Ca1 O3 2.832(3) 11_555
Ca1 O1 2.424(5) .
Ca1 O1 2.424(3) 3_665
Ca1 O1 2.424(5) 5_565
Ca1 O2 2.451(4) 2_554
Ca1 O2 2.451(5) 4_664
Ca1 O2 2.451(4) 6_564
Ca2 O3 2.500(4) .
Ca2 O3 2.343(3) 6_555
Ca2 O3 2.343(3) 9_555
Ca2 O3 2.500(4) 10_555
Ca2 O1 2.701(6) 5_555
Ca2 O2 2.371(5) 3_655
Ca2 O4 2.387(3) .
Ca2 O4 2.387(3) 8_555
Cd1 O3 2.832(4) 7_665
Cd1 O3 2.832(4) 9_565
Cd1 O3 2.832(3) 11_555
Cd1 O1 2.424(5) .
Cd1 O1 2.424(3) 3_665
Cd1 O1 2.424(5) 5_565
Cd1 O2 2.451(4) 2_554
Cd1 O2 2.451(5) 4_664
Cd1 O2 2.451(4) 6_564
Cd2 O3 2.500(4) .
Cd2 O3 2.343(3) 6_555
Cd2 O3 2.343(3) 9_555
Cd2 O3 2.500(4) 10_555
Cd2 O1 2.701(6) 5_555
Cd2 O2 2.371(5) 3_655
Cd2 O4 2.387(3) .
Cd2 O4 2.387(3) 8_555
P O3 1.545(3) .
P O3 1.545(3) 10_555
P O1 1.514(8) .
P O2 1.531(5) .
O1 O3 2.525(7) .
O1 O3 2.984(4) 2_555
O1 O3 2.525(7) 10_555
O1 O3 2.984(4) 11_555
O1 Ca1 2.424(5) .
O1 Ca1 2.424(5) 8_565
O1 Ca2 2.701(5) 3_555
O1 Cd1 2.424(5) .
O1 Cd1 2.424(5) 8_565
O1 Cd2 2.701(5) 3_555
O1 P 1.514(8) .
O1 O1 2.961(7) 3_665
O1 O1 2.961(10) 5_565
O1 O2 2.523(9) .
O2 O3 2.494(4) .
O2 O3 2.972(5) 5_665
O2 O3 2.972(5) 8_665
O2 O3 2.494(4) 10_555
O2 Ca1 2.451(5) 2_655
O2 Ca1 2.451(5) 7_665
O2 Ca2 2.371(5) 5_665
O2 Cd1 2.451(5) 2_655
O2 Cd1 2.451(5) 7_665
O2 Cd2 2.371(5) 5_665
O2 P 1.531(5) .
O2 O1 2.523(9) .
O4 Ca2 2.387(3) .
O4 Ca2 2.387(3) 3_555
O4 Ca2 2.387(2) 5_555
O4 Cd2 2.387(3) .
O4 Cd2 2.387(3) 3_555
O4 Cd2 2.387(2) 5_555
O4 O4 2.708(14) 7_555
O4 O4 0.734(14) 8_555
